data_1547824
loop_
_publ_author_name
'Hurtak, Jessica A.'
'McDonald, Frank E.'

_publ_section_title
;
 Synthesis of the ABC Substructure of Brevenal by Sequential exo-Mode
 Oxacyclizations of Acyclic Polyene Precursors.
;
_journal_issue 22
_journal_name_full 'Organic letters'
_journal_page_first 6036
_journal_page_last 6039
_journal_paper_doi 10.1021/acs.orglett.7b02538
_journal_volume 19
_journal_year 2017
_chemical_absolute_configuration ad
_chemical_formula_moiety 'C15 H25 I O5'
_chemical_formula_sum 'C15 H25 I O5'
_chemical_formula_weight 412.25
_space_group_crystal_system orthorhombic
_space_group_IT_number 19
_space_group_name_Hall 'P 2ac 2ab'
_space_group_name_H-M_alt 'P 21 21 21'
_symmetry_space_group_name_Hall 'P 2ac 2ab'
_symmetry_space_group_name_H-M 'P 21 21 21'
_atom_sites_solution_hydrogens mixed
_atom_sites_solution_primary dual
_audit_creation_date 2016-07-04
_audit_creation_method
;
Olex2 1.2-dev
(compiled 2016.06.08 svn.r3296 for OlexSys, GUI svn.r5188)
;
_cell_angle_alpha 90.0
_cell_angle_beta 90.0
_cell_angle_gamma 90.0
_cell_formula_units_Z 4
_cell_length_a 10.02693(17)
_cell_length_b 11.10793(17)
_cell_length_c 14.3797(3)
_cell_measurement_reflns_used 22130
_cell_measurement_temperature 100(2)
_cell_measurement_theta_max 32.2680
_cell_measurement_theta_min 1.8360
_cell_volume 1601.59(5)
_computing_cell_refinement 'CrysAlisPro 1.171.38.41 (Rigaku OD, 2015)'
_computing_data_collection 'APEX2 v2014.11 (Bruker, 2014)'
_computing_data_reduction 'CrysAlisPro 1.171.38.41 (Rigaku OD, 2015)'
_computing_molecular_graphics 'Olex2 (Dolomanov et al., 2009)'
_computing_publication_material 'Olex2 (Dolomanov et al., 2009)'
_computing_structure_refinement 'SHELXL-2014/7 (Sheldrick, 2014)'
_computing_structure_solution 'SHELXT-2014/4 (Sheldrick, 2015)'
_diffrn_ambient_temperature 100(2)
_diffrn_detector_area_resol_mean 512
_diffrn_measured_fraction_theta_full 0.999
_diffrn_measured_fraction_theta_max 0.999
_diffrn_measurement_details
;
List of Runs (angles in degrees, time in seconds):

  # Type    Start    End  Width  t~exp~   \w     \q     \k     \f   Frames
--------------------------------------------------------------------------
  1  \w     -6.76 199.24   0.50   10.00    --   31.63  73.80 109.24  412
  2  \w     -6.76 199.24   0.50   10.00    --   31.63  73.80  19.24  412
  3  \w     -6.76 199.24   0.50   10.00    --   31.63  73.80 154.24  412
;
_diffrn_measurement_device_type 'Bruker APEX-II CCD'
_diffrn_measurement_method '\w scans'
_diffrn_orient_matrix_type 'CrysAlisPro convention (1999,Acta A55,543-557)'
_diffrn_orient_matrix_UB_11 0.0701475000
_diffrn_orient_matrix_UB_12 -0.0036229000
_diffrn_orient_matrix_UB_13 -0.0058092000
_diffrn_orient_matrix_UB_21 0.0016749000
_diffrn_orient_matrix_UB_22 -0.0515886000
_diffrn_orient_matrix_UB_23 0.0290626000
_diffrn_orient_matrix_UB_31 -0.0089783000
_diffrn_orient_matrix_UB_32 -0.0374254000
_diffrn_orient_matrix_UB_33 -0.0394476000
_diffrn_radiation_monochromator graphite
_diffrn_radiation_type MoK\a
_diffrn_radiation_wavelength 0.71073
_diffrn_reflns_av_R_equivalents 0.0327
_diffrn_reflns_av_unetI/netI 0.0147
_diffrn_reflns_Laue_measured_fraction_full 0.999
_diffrn_reflns_Laue_measured_fraction_max 0.999
_diffrn_reflns_limit_h_max 14
_diffrn_reflns_limit_h_min -14
_diffrn_reflns_limit_k_max 16
_diffrn_reflns_limit_k_min -16
_diffrn_reflns_limit_l_max 20
_diffrn_reflns_limit_l_min -20
_diffrn_reflns_number 20884
_diffrn_reflns_point_group_measured_fraction_full 0.999
_diffrn_reflns_point_group_measured_fraction_max 1.000
_diffrn_reflns_theta_full 25.242
_diffrn_reflns_theta_max 30.507
_diffrn_reflns_theta_min 2.317
_diffrn_source 'fine-focus sealed tube'
_diffrn_source_current 35
_diffrn_source_voltage 45
_diffrn_standards_number 0
_exptl_absorpt_coefficient_mu 2.021
_exptl_absorpt_correction_T_max 0.33311
_exptl_absorpt_correction_T_min 0.31215
_exptl_absorpt_correction_type sphere
_exptl_absorpt_process_details
'CrysAlisPro 1.171.38.41 (Rigaku Oxford Diffraction, 2015) Spherical absorption correction using equivalent radius and absorption coefficient. Empirical absorption correction using spherical harmonics, implemented in SCALE3 ABSPACK scaling algorithm.'
_exptl_crystal_colour colourless
_exptl_crystal_colour_primary colourless
_exptl_crystal_density_diffrn 1.710
_exptl_crystal_description prism
_exptl_crystal_F_000 832
_exptl_crystal_recrystallization_method 'The material was recrystallised from DCM by slow evaporation'
_exptl_crystal_size_max 0.74
_exptl_crystal_size_mid 0.334
_exptl_crystal_size_min 0.322
_exptl_crystal_size_rad 0.400
_refine_diff_density_max 0.984
_refine_diff_density_min -0.448
_refine_diff_density_rms 0.117
_refine_ls_abs_structure_details
;
 Flack x determined using 2085 quotients [(I+)-(I-)]/[(I+)+(I-)]
 (Parsons, Flack and Wagner, Acta Cryst. B69 (2013) 249-259).
;
_refine_ls_abs_structure_Flack -0.026(9)
_refine_ls_extinction_method none
_refine_ls_goodness_of_fit_ref 1.116
_refine_ls_hydrogen_treatment mixed
_refine_ls_matrix_type full
_refine_ls_number_parameters 196
_refine_ls_number_reflns 4889
_refine_ls_number_restraints 1
_refine_ls_restrained_S_all 1.116
_refine_ls_R_factor_all 0.0240
_refine_ls_R_factor_gt 0.0238
_refine_ls_shift/su_max 0.000
_refine_ls_shift/su_mean 0.000
_refine_ls_structure_factor_coef Fsqd
_refine_ls_weighting_details 'w=1/[\s^2^(Fo^2^)+(0.0391P)^2^+0.8084P] where P=(Fo^2^+2Fc^2^)/3'
_refine_ls_weighting_scheme calc
_refine_ls_wR_factor_gt 0.0612
_refine_ls_wR_factor_ref 0.0613
_reflns_Friedel_coverage 0.769
_reflns_Friedel_fraction_full 1.000
_reflns_Friedel_fraction_max 1.000
_reflns_number_gt 4848
_reflns_number_total 4889
_reflns_threshold_expression 'I > 2\s(I)'
_cod_data_source_file ol7b02538_si_003.cif
_cod_data_source_block jah-11-102
_cod_depositor_comments 'Adding full bibliography for 1547823--1547824.cif.'
_cod_database_code 1547824
_chemical_oxdiff_formula C15H25IO5
_shelx_space_group_comment
;
The symmetry employed for this shelxl refinement is uniquely defined
by the following loop, which should always be used as a source of
symmetry information in preference to the above space-group names.
They are only intended as comments.
;
_cell_oxdiff_angle_alpha 89.9650(11)
_cell_oxdiff_angle_beta 89.9235(11)
_cell_oxdiff_angle_gamma 89.9425(11)
_cell_oxdiff_length_a 10.02693(14)
_cell_oxdiff_length_b 11.11111(15)
_cell_oxdiff_length_c 14.3756(2)
_cell_oxdiff_measurement_reflns_used 22130
_cell_oxdiff_volume 1601.59(4)
_shelx_estimated_absorpt_t_max 0.563
_shelx_estimated_absorpt_t_min 0.317
_reflns_odcompleteness_completeness 99.89
_reflns_odcompleteness_iscentric 1
_reflns_odcompleteness_theta 26.32
_olex2_refinement_description
;
1. Fixed Uiso
 At 1.2 times of:
  All C(H) groups, All C(H,H) groups
 At 1.5 times of:
  All C(H,H,H) groups
2. Restrained distances
 O5-H5
 0.975 with sigma of 0.02
3.a Ternary CH refined with riding coordinates:
 C8(H8), C10(H10), C7(H7), C6(H6)
3.b Secondary CH2 refined with riding coordinates:
 C5(H5A,H5B), C15(H15A,H15B), C11(H11A,H11B), C3(H3A,H3B), C14(H14A,H14B),
 C1(H1A,H1B), C4(H4A,H4B)
3.c Idealised Me refined as rotating group:
 C12(H12A,H12B,H12C), C13(H13A,H13B,H13C)
;
_shelx_shelxl_version_number 2014/7
_olex2_diffrn_ambient_temperature_device 'Oxford Cryosystems'
_olex2_exptl_crystal_mounting_method 'The crystal was mounted on a loop with paratone oil'
_olex2_submission_original_sample_id JAH-11-102
_olex2_submission_special_instructions 'No special instructions were received'
_oxdiff_exptl_absorpt_empirical_details
;
Empirical correction (ABSPACK) includes:
- Absorption correction using spherical harmonics
- Frame scaling
- Detector area scaling
;
_oxdiff_exptl_absorpt_empirical_full_max 1.385
_oxdiff_exptl_absorpt_empirical_full_min 0.773

loop_
_space_group_symop_id
_space_group_symop_operation_xyz
1 'x, y, z'
2 '-x+1/2, -y, z+1/2'
3 '-x, y+1/2, -z+1/2'
4 'x+1/2, -y+1/2, -z'

loop_
_atom_site_label
_atom_site_type_symbol
_atom_site_fract_x
_atom_site_fract_y
_atom_site_fract_z
_atom_site_U_iso_or_equiv
_atom_site_adp_type
_atom_site_occupancy
_atom_site_site_symmetry_order
_atom_site_calc_flag
_atom_site_refinement_flags_posn
I1 I 0.34765(2) 0.28965(2) 0.14003(2) 0.01893(6) Uani 1 1 d .
O3 O 0.89617(19) 0.2844(2) 0.32700(15) 0.0166(4) Uani 1 1 d .
O2 O 0.61474(18) 0.47079(17) 0.39977(14) 0.0126(3) Uani 1 1 d .
O1 O 0.32855(18) 0.26553(16) 0.37142(15) 0.0129(3) Uani 1 1 d .
O4 O 0.75594(19) 0.14706(17) 0.26683(15) 0.0147(4) Uani 1 1 d .
O5 O 0.7965(5) 0.4895(3) 0.6133(2) 0.0518(11) Uani 1 1 d D
C5 C 0.3877(3) 0.5016(2) 0.4455(2) 0.0139(5) Uani 1 1 d .
H5A H 0.3727 0.5566 0.3924 0.017 Uiso 1 1 calc R
H5B H 0.4170 0.5500 0.4996 0.017 Uiso 1 1 calc R
C15 C 0.8094(3) 0.5580(3) 0.5318(2) 0.0185(5) Uani 1 1 d .
H15A H 0.8796 0.6193 0.5419 0.022 Uiso 1 1 calc R
H15B H 0.7245 0.6014 0.5210 0.022 Uiso 1 1 calc R
C9 C 0.8913(2) 0.1862(2) 0.26236(19) 0.0131(5) Uani 1 1 d .
C2 C 0.4496(2) 0.3244(2) 0.34079(17) 0.0102(4) Uani 1 1 d .
C8 C 0.7723(3) 0.3486(2) 0.31686(19) 0.0123(4) Uani 1 1 d .
H8 H 0.7855 0.4157 0.2714 0.015 Uiso 1 1 calc R
C10 C 0.6760(2) 0.2542(2) 0.27346(18) 0.0114(4) Uani 1 1 d .
H10 H 0.6510 0.2810 0.2094 0.014 Uiso 1 1 calc R
C11 C 0.5490(2) 0.2211(2) 0.32674(18) 0.0113(4) Uani 1 1 d .
H11A H 0.5749 0.1896 0.3886 0.014 Uiso 1 1 calc R
H11B H 0.5034 0.1553 0.2930 0.014 Uiso 1 1 calc R
C3 C 0.2196(3) 0.3478(2) 0.3921(2) 0.0147(5) Uani 1 1 d .
H3A H 0.1401 0.3012 0.4114 0.018 Uiso 1 1 calc R
H3B H 0.1962 0.3938 0.3354 0.018 Uiso 1 1 calc R
C7 C 0.7345(2) 0.4018(2) 0.41083(19) 0.0116(4) Uani 1 1 d .
H7 H 0.7204 0.3361 0.4574 0.014 Uiso 1 1 calc R
C6 C 0.4943(2) 0.4090(2) 0.4207(2) 0.0121(4) Uani 1 1 d .
H6 H 0.5106 0.3582 0.4770 0.014 Uiso 1 1 calc R
C12 C 0.9807(3) 0.0858(3) 0.2962(2) 0.0213(6) Uani 1 1 d .
H12A H 1.0739 0.1124 0.2940 0.032 Uiso 1 1 calc GR
H12B H 0.9693 0.0152 0.2561 0.032 Uiso 1 1 calc GR
H12C H 0.9569 0.0649 0.3603 0.032 Uiso 1 1 calc GR
C14 C 0.8435(3) 0.4877(3) 0.4444(2) 0.0175(5) Uani 1 1 d .
H14A H 0.9256 0.4406 0.4562 0.021 Uiso 1 1 calc R
H14B H 0.8634 0.5456 0.3939 0.021 Uiso 1 1 calc R
C13 C 0.9274(3) 0.2296(3) 0.1649(2) 0.0199(6) Uani 1 1 d .
H13A H 0.8677 0.2955 0.1469 0.030 Uiso 1 1 calc GR
H13B H 0.9178 0.1630 0.1207 0.030 Uiso 1 1 calc GR
H13C H 1.0198 0.2583 0.1644 0.030 Uiso 1 1 calc GR
C1 C 0.4275(3) 0.3979(2) 0.25159(19) 0.0127(4) Uani 1 1 d .
H1A H 0.5135 0.4333 0.2316 0.015 Uiso 1 1 calc R
H1B H 0.3652 0.4648 0.2649 0.015 Uiso 1 1 calc R
C4 C 0.2582(3) 0.4345(3) 0.4691(2) 0.0167(5) Uani 1 1 d .
H4A H 0.2701 0.3894 0.5279 0.020 Uiso 1 1 calc R
H4B H 0.1854 0.4936 0.4785 0.020 Uiso 1 1 calc R
H5 H 0.824(5) 0.407(3) 0.608(4) 0.037(13) Uiso 1 1 d D

loop_
_atom_site_aniso_label
_atom_site_aniso_U_11
_atom_site_aniso_U_22
_atom_site_aniso_U_33
_atom_site_aniso_U_23
_atom_site_aniso_U_13
_atom_site_aniso_U_12
I1 0.01668(8) 0.02394(9) 0.01617(9) -0.00210(7) -0.00348(6) -0.00250(7)
O3 0.0080(7) 0.0203(9) 0.0215(9) -0.0087(8) -0.0019(7) 0.0028(8)
O2 0.0081(7) 0.0115(7) 0.0180(9) -0.0009(7) 0.0013(6) -0.0006(6)
O1 0.0071(7) 0.0123(7) 0.0191(9) 0.0017(6) 0.0024(7) -0.0008(6)
O4 0.0075(8) 0.0126(8) 0.0239(10) -0.0024(7) 0.0021(7) 0.0019(6)
O5 0.113(3) 0.0237(12) 0.0191(12) 0.0003(10) 0.0038(16) 0.0171(17)
C5 0.0103(10) 0.0154(11) 0.0160(12) -0.0018(9) 0.0003(9) 0.0032(9)
C15 0.0220(13) 0.0177(12) 0.0156(12) -0.0044(10) -0.0039(10) 0.0007(10)
C9 0.0070(9) 0.0176(12) 0.0147(11) -0.0027(9) 0.0004(8) 0.0013(8)
C2 0.0063(9) 0.0104(9) 0.0138(11) 0.0008(7) 0.0007(8) -0.0001(8)
C8 0.0087(10) 0.0134(11) 0.0149(11) -0.0003(9) 0.0006(8) -0.0003(8)
C10 0.0097(11) 0.0115(9) 0.0129(10) -0.0012(8) 0.0001(8) 0.0008(8)
C11 0.0075(9) 0.0099(9) 0.0163(10) 0.0003(8) -0.0002(8) 0.0005(8)
C3 0.0083(10) 0.0172(12) 0.0184(11) 0.0014(9) 0.0022(9) -0.0003(8)
C7 0.0089(10) 0.0125(10) 0.0133(11) -0.0024(8) 0.0005(8) 0.0004(8)
C6 0.0084(10) 0.0125(10) 0.0153(11) -0.0006(9) 0.0009(9) 0.0002(8)
C12 0.0170(13) 0.0258(14) 0.0211(14) -0.0028(11) 0.0002(11) 0.0115(11)
C14 0.0103(10) 0.0209(11) 0.0213(12) -0.0075(9) 0.0005(10) -0.0047(10)
C13 0.0165(12) 0.0250(14) 0.0181(12) 0.0019(10) 0.0062(9) 0.0043(10)
C1 0.0115(10) 0.0125(10) 0.0141(11) -0.0005(8) -0.0021(9) -0.0001(8)
C4 0.0101(11) 0.0206(12) 0.0194(12) -0.0014(10) 0.0040(9) 0.0022(9)

loop_
_atom_type_symbol
_atom_type_description
_atom_type_scat_dispersion_real
_atom_type_scat_dispersion_imag
_atom_type_scat_source
C C 0.0033 0.0016 'International Tables Vol C Tables 4.2.6.8 and 6.1.1.4'
H H 0.0000 0.0000 'International Tables Vol C Tables 4.2.6.8 and 6.1.1.4'
I I -0.4742 1.8119 'International Tables Vol C Tables 4.2.6.8 and 6.1.1.4'
O O 0.0106 0.0060 'International Tables Vol C Tables 4.2.6.8 and 6.1.1.4'

loop_
_geom_angle_atom_site_label_1
_geom_angle_atom_site_label_2
_geom_angle_atom_site_label_3
_geom_angle
C9 O3 C8 106.40(19)
C6 O2 C7 115.46(19)
C2 O1 C3 114.09(19)
C9 O4 C10 106.34(19)
C15 O5 H5 115(3)
H5A C5 H5B 108.4
C6 C5 H5A 110.0
C6 C5 H5B 110.0
C6 C5 C4 108.5(2)
C4 C5 H5A 110.0
C4 C5 H5B 110.0
O5 C15 H15A 108.4
O5 C15 H15B 108.4
O5 C15 C14 115.6(3)
H15A C15 H15B 107.4
C14 C15 H15A 108.4
C14 C15 H15B 108.4
O3 C9 C12 109.5(2)
O3 C9 C13 110.3(2)
O4 C9 O3 103.57(19)
O4 C9 C12 109.0(2)
O4 C9 C13 111.3(2)
C12 C9 C13 112.9(2)
O1 C2 C11 104.29(19)
O1 C2 C6 106.9(2)
O1 C2 C1 111.9(2)
C11 C2 C6 111.3(2)
C11 C2 C1 112.4(2)
C1 C2 C6 109.8(2)
O3 C8 H8 108.8
O3 C8 C10 104.0(2)
O3 C8 C7 108.5(2)
C10 C8 H8 108.8
C7 C8 H8 108.8
C7 C8 C10 117.6(2)
O4 C10 C8 103.77(19)
O4 C10 H10 108.9
O4 C10 C11 107.3(2)
C8 C10 H10 108.9
C11 C10 C8 118.5(2)
C11 C10 H10 108.9
C2 C11 H11A 108.5
C2 C11 H11B 108.5
C10 C11 C2 115.3(2)
C10 C11 H11A 108.5
C10 C11 H11B 108.5
H11A C11 H11B 107.5
O1 C3 H3A 109.5
O1 C3 H3B 109.5
O1 C3 C4 110.9(2)
H3A C3 H3B 108.1
C4 C3 H3A 109.5
C4 C3 H3B 109.5
O2 C7 C8 108.5(2)
O2 C7 H7 110.2
O2 C7 C14 107.5(2)
C8 C7 H7 110.2
C8 C7 C14 110.2(2)
C14 C7 H7 110.2
O2 C6 C5 108.6(2)
O2 C6 C2 112.4(2)
O2 C6 H6 107.8
C5 C6 C2 112.3(2)
C5 C6 H6 107.8
C2 C6 H6 107.8
C9 C12 H12A 109.5
C9 C12 H12B 109.5
C9 C12 H12C 109.5
H12A C12 H12B 109.5
H12A C12 H12C 109.5
H12B C12 H12C 109.5
C15 C14 C7 114.9(2)
C15 C14 H14A 108.5
C15 C14 H14B 108.5
C7 C14 H14A 108.5
C7 C14 H14B 108.5
H14A C14 H14B 107.5
C9 C13 H13A 109.5
C9 C13 H13B 109.5
C9 C13 H13C 109.5
H13A C13 H13B 109.5
H13A C13 H13C 109.5
H13B C13 H13C 109.5
I1 C1 H1A 109.2
I1 C1 H1B 109.2
C2 C1 I1 112.19(17)
C2 C1 H1A 109.2
C2 C1 H1B 109.2
H1A C1 H1B 107.9
C5 C4 H4A 109.4
C5 C4 H4B 109.4
C3 C4 C5 111.3(2)
C3 C4 H4A 109.4
C3 C4 H4B 109.4
H4A C4 H4B 108.0

loop_
_geom_bond_atom_site_label_1
_geom_bond_atom_site_label_2
_geom_bond_distance
I1 C1 2.158(3)
O3 C9 1.434(3)
O3 C8 1.439(3)
O2 C7 1.433(3)
O2 C6 1.421(3)
O1 C2 1.448(3)
O1 C3 1.455(3)
O4 C9 1.427(3)
O4 C10 1.438(3)
O5 C15 1.403(4)
O5 H5 0.96(2)
C5 H5A 0.9900
C5 H5B 0.9900
C5 C6 1.526(4)
C5 C4 1.535(4)
C15 H15A 0.9900
C15 H15B 0.9900
C15 C14 1.518(4)
C9 C12 1.510(4)
C9 C13 1.526(4)
C2 C11 1.533(3)
C2 C6 1.550(4)
C2 C1 1.536(4)
C8 H8 1.0000
C8 C10 1.556(4)
C8 C7 1.523(4)
C10 H10 1.0000
C10 C11 1.530(3)
C11 H11A 0.9900
C11 H11B 0.9900
C3 H3A 0.9900
C3 H3B 0.9900
C3 C4 1.518(4)
C7 H7 1.0000
C7 C14 1.529(4)
C6 H6 1.0000
C12 H12A 0.9800
C12 H12B 0.9800
C12 H12C 0.9800
C14 H14A 0.9900
C14 H14B 0.9900
C13 H13A 0.9800
C13 H13B 0.9800
C13 H13C 0.9800
C1 H1A 0.9900
C1 H1B 0.9900
C4 H4A 0.9900
C4 H4B 0.9900

loop_
_geom_hbond_atom_site_label_D
_geom_hbond_atom_site_label_H
_geom_hbond_atom_site_label_A
_geom_hbond_distance_DH
_geom_hbond_distance_HA
_geom_hbond_distance_DA
_geom_hbond_angle_DHA
_geom_hbond_site_symmetry_A
O5 H5 O1 0.96(2) 1.94(3) 2.860(3) 160(5) 4_556

loop_
_geom_torsion_atom_site_label_1
_geom_torsion_atom_site_label_2
_geom_torsion_atom_site_label_3
_geom_torsion_atom_site_label_4
_geom_torsion
O3 C8 C10 O4 1.6(3)
O3 C8 C10 C11 120.5(2)
O3 C8 C7 O2 177.14(19)
O3 C8 C7 C14 59.7(3)
O2 C7 C14 C15 54.8(3)
O1 C2 C11 C10 166.7(2)
O1 C2 C6 O2 178.81(19)
O1 C2 C6 C5 -58.3(3)
O1 C2 C1 I1 -56.2(2)
O1 C3 C4 C5 54.5(3)
O4 C10 C11 C2 -179.8(2)
O5 C15 C14 C7 66.7(4)
C9 O3 C8 C10 22.2(3)
C9 O3 C8 C7 148.1(2)
C9 O4 C10 C8 -25.0(3)
C9 O4 C10 C11 -151.3(2)
C2 O1 C3 C4 -60.2(3)
C8 O3 C9 O4 -38.3(3)
C8 O3 C9 C12 -154.4(2)
C8 O3 C9 C13 80.8(2)
C8 C10 C11 C2 63.3(3)
C8 C7 C14 C15 172.9(2)
C10 O4 C9 O3 39.5(3)
C10 O4 C9 C12 155.9(2)
C10 O4 C9 C13 -79.0(3)
C10 C8 C7 O2 -65.3(3)
C10 C8 C7 C14 177.3(2)
C11 C2 C6 O2 65.5(3)
C11 C2 C6 C5 -171.6(2)
C11 C2 C1 I1 60.8(2)
C3 O1 C2 C11 178.2(2)
C3 O1 C2 C6 60.2(3)
C3 O1 C2 C1 -60.0(3)
C7 O2 C6 C5 156.4(2)
C7 O2 C6 C2 -78.7(3)
C7 C8 C10 O4 -118.4(2)
C7 C8 C10 C11 0.5(3)
C6 O2 C7 C8 95.0(2)
C6 O2 C7 C14 -145.9(2)
C6 C5 C4 C3 -52.7(3)
C6 C2 C11 C10 -78.4(3)
C6 C2 C1 I1 -174.74(16)
C1 C2 C11 C10 45.3(3)
C1 C2 C6 O2 -59.6(3)
C1 C2 C6 C5 63.2(3)
C4 C5 C6 O2 -179.4(2)
C4 C5 C6 C2 55.6(3)
